data_4309985
loop_
_publ_author_name
'Jubo Zhang'
'Khaldoon A. Barakat'
'Thomas R. Cundari'
'T. Brent Gunnoe'
'Paul D. Boyle'
'Jeffrey L. Petersen'
'Cynthia S. Day'

_publ_section_title
;
Synthesis of the Five-Coordinate Ruthenium(II) Complexes
[(PCP)Ru(CO)(L)][BAr'4] {PCP = 2,6-(CH2PtBu2)2C6H3, BAr'4=
3,5-(CF3)2C6H3, L = \h1-ClCH2Cl, \h1-N2, or \m-Cl-Ru(PCP)(CO)}:
Reactions with Phenyldiazomethane and Phenylacetylene
;
_journal_name_full 'Inorganic Chemistry'
_journal_page_first 8379
_journal_page_last 8390
_journal_paper_doi 10.1021/ic051074k
_journal_volume 44
_journal_year 2005
_chemical_formula_sum 'C93 H124 B Cl3 F24 O2 P4 Ru2'
_chemical_formula_weight 2173.10
_chemical_name_systematic
; 
[{(PCP)Ru(CO)}2(mu-Cl)][BAr'4]
;
_space_group_IT_number 14
_symmetry_cell_setting monoclinic
_symmetry_space_group_name_Hall '-P 2ybc'
_symmetry_space_group_name_H-M 'P 1 21/c 1'
_atom_sites_solution_hydrogens geom
_atom_sites_solution_primary direct
_atom_sites_solution_secondary difmap
_audit_creation_method SHELXTL
_cell_angle_alpha 90.00
_cell_angle_beta 96.932(5)
_cell_angle_gamma 90.00
_cell_formula_units_Z 4
_cell_length_a 12.970(4)
_cell_length_b 27.644(7)
_cell_length_c 29.174(8)
_cell_measurement_reflns_used 1113
_cell_measurement_temperature 193(2)
_cell_measurement_theta_max 14.32
_cell_measurement_theta_min 2.32
_cell_volume 10384(5)
_computing_cell_refinement 'Bruker SMART'
_computing_data_collection 'Bruker SMART'
_computing_data_reduction 'Bruker SAINT'
_computing_molecular_graphics 'Bruker SHELXTL'
_computing_publication_material 'Bruker SHELXTL'
_computing_structure_refinement 'Bruker SHELXTL'
_computing_structure_solution 'Bruker SHELXTL'
_diffrn_ambient_temperature 193(2)
_diffrn_measured_fraction_theta_full 0.988
_diffrn_measured_fraction_theta_max 0.988
_diffrn_measurement_device_type 'CCD area detector'
_diffrn_measurement_method 'phi and omega scans'
_diffrn_radiation_monochromator graphite
_diffrn_radiation_source 'fine-focus sealed tube'
_diffrn_radiation_type MoK\a
_diffrn_radiation_wavelength 0.71073
_diffrn_reflns_av_R_equivalents 0.1683
_diffrn_reflns_av_sigmaI/netI 0.4148
_diffrn_reflns_limit_h_max 14
_diffrn_reflns_limit_h_min -13
_diffrn_reflns_limit_k_max 27
_diffrn_reflns_limit_k_min -30
_diffrn_reflns_limit_l_max 24
_diffrn_reflns_limit_l_min -31
_diffrn_reflns_number 35333
_diffrn_reflns_theta_full 22.90
_diffrn_reflns_theta_max 22.90
_diffrn_reflns_theta_min 1.47
_exptl_absorpt_coefficient_mu 0.517
_exptl_absorpt_correction_T_max 0.2377
_exptl_absorpt_correction_T_min 0.1590
_exptl_absorpt_correction_type empirical
_exptl_crystal_colour Orange/brown
_exptl_crystal_density_diffrn 1.390
_exptl_crystal_density_method 'not measured'
_exptl_crystal_description Needle
_exptl_crystal_F_000 4472
_exptl_crystal_size_max 0.34
_exptl_crystal_size_mid 0.07
_exptl_crystal_size_min 0.07
_refine_diff_density_max 0.621
_refine_diff_density_min -0.623
_refine_diff_density_rms 0.082
_refine_ls_extinction_method none
_refine_ls_goodness_of_fit_ref 0.699
_refine_ls_hydrogen_treatment mixed
_refine_ls_matrix_type full
_refine_ls_number_parameters 1071
_refine_ls_number_reflns 14125
_refine_ls_number_restraints 62
_refine_ls_restrained_S_all 0.705
_refine_ls_R_factor_all 0.2109
_refine_ls_R_factor_gt 0.0663
_refine_ls_shift/su_max 0.045
_refine_ls_shift/su_mean 0.001
_refine_ls_structure_factor_coef Fsqd
_refine_ls_weighting_details 'calc w=1/[\s^2^(Fo^2^)+(0.0179P)^2^+0.0000P] where P=(Fo^2^+2Fc^2^)/3'
_refine_ls_weighting_scheme calc
_refine_ls_wR_factor_gt 0.1136
_refine_ls_wR_factor_ref 0.1389
_reflns_number_gt 4135
_reflns_number_total 14125
_reflns_threshold_expression >2sigma(I)
_cod_data_source_file ic051074ksi20050629_043939_2.cif
_cod_data_source_block compound-2
_cod_depositor_comments
;
The following automatic conversions were performed:
'_symmetry_cell_setting' value 'Monoclinic' changed to 'monoclinic'
according to '/home/saulius/struct/CIF-dictionaries/cif_core.dic'
dictionary named 'cif_core.dic' version 2.4.1 from 2010-06-29.

Automatic conversion script
Id: cif_fix_enum 1527 2010-12-29 10:47:43Z saulius 
;
_cod_original_cell_volume 10383(5)
_cod_database_code 4309985

loop_
_symmetry_equiv_pos_as_xyz
'x, y, z'
'-x, y+1/2, -z+1/2'
'-x, -y, -z'
'x, -y-1/2, z-1/2'

loop_
_atom_site_label
_atom_site_type_symbol
_atom_site_fract_x
_atom_site_fract_y
_atom_site_fract_z
_atom_site_U_iso_or_equiv
_atom_site_adp_type
_atom_site_occupancy
_atom_site_symmetry_multiplicity
_atom_site_calc_flag
_atom_site_refinement_flags
_atom_site_disorder_assembly
_atom_site_disorder_group
Ru1 Ru 0.13850(7) 0.23676(3) 0.56230(3) 0.0400(3) Uani 1 1 d . . .
Ru2 Ru 0.42960(7) 0.31454(3) 0.48072(3) 0.0443(3) Uani 1 1 d . . .
Cl1 Cl 0.29865(15) 0.26331(8) 0.52200(8) 0.0206(6) Uani 1 1 d . . .
P11 P 0.1138(2) 0.15639(11) 0.52830(12) 0.0509(10) Uani 1 1 d . . .
P12 P 0.1465(2) 0.29891(10) 0.61673(11) 0.0410(9) Uani 1 1 d . . .
P21 P 0.5887(2) 0.29018(11) 0.52696(11) 0.0441(9) Uani 1 1 d . . .
P22 P 0.3127(2) 0.33737(11) 0.41717(11) 0.0477(10) Uani 1 1 d . . .
O1 O -0.0425(5) 0.2834(3) 0.5100(3) 0.057(3) Uani 1 1 d . . .
O2 O 0.4279(6) 0.4160(3) 0.5157(3) 0.068(3) Uani 1 1 d . . .
C1 C 0.0312(7) 0.2649(4) 0.5296(4) 0.034(3) Uani 1 1 d . . .
C2 C 0.4309(9) 0.3770(5) 0.5035(4) 0.061(4) Uani 1 1 d . . .
C11 C 0.0368(8) 0.2095(4) 0.6052(4) 0.043(3) Uani 1 1 d . . .
C12 C 0.0101(9) 0.1601(5) 0.6065(4) 0.049(4) Uani 1 1 d . . .
C13 C -0.0583(10) 0.1422(5) 0.6345(4) 0.057(4) Uani 1 1 d . . .
H13 H -0.0751 0.1087 0.6337 0.068 Uiso 1 1 calc R . .
C14 C -0.1030(8) 0.1728(5) 0.6638(4) 0.055(4) Uani 1 1 d . . .
H14 H -0.1525 0.1609 0.6824 0.066 Uiso 1 1 calc R . .
C15 C -0.0749(9) 0.2212(5) 0.6656(4) 0.052(4) Uani 1 1 d . . .
H15 H -0.1025 0.2421 0.6869 0.063 Uiso 1 1 calc R . .
C16 C -0.0061(9) 0.2395(5) 0.6364(4) 0.050(3) Uani 1 1 d . . .
C17 C 0.0622(8) 0.1245(4) 0.5760(4) 0.049(3) Uani 1 1 d . . .
H17A H 0.0109 0.1000 0.5632 0.059 Uiso 1 1 calc R . .
H17B H 0.1194 0.1075 0.5949 0.059 Uiso 1 1 calc R . .
C18 C 0.0226(7) 0.2924(4) 0.6393(4) 0.043(3) Uani 1 1 d . . .
H18A H 0.0284 0.3035 0.6717 0.052 Uiso 1 1 calc R . .
H18B H -0.0313 0.3119 0.6208 0.052 Uiso 1 1 calc R . .
C21 C 0.5331(8) 0.3368(4) 0.4385(4) 0.032(3) Uiso 1 1 d . . .
C22 C 0.6346(10) 0.3217(4) 0.4437(4) 0.051(4) Uani 1 1 d . . .
C23 C 0.7034(10) 0.3336(5) 0.4100(5) 0.064(4) Uani 1 1 d . . .
H23 H 0.7737 0.3233 0.4143 0.077 Uiso 1 1 calc R . .
C24 C 0.6656(12) 0.3606(5) 0.3707(5) 0.068(4) Uani 1 1 d . . .
H24 H 0.7105 0.3692 0.3485 0.082 Uiso 1 1 calc R . .
C25 C 0.5663(11) 0.3741(4) 0.3649(5) 0.064(4) Uani 1 1 d . . .
H25 H 0.5400 0.3919 0.3382 0.077 Uiso 1 1 calc R . .
C26 C 0.5002(10) 0.3622(4) 0.3979(5) 0.052(4) Uani 1 1 d . . .
C27 C 0.6790(7) 0.2887(4) 0.4825(4) 0.055(4) Uani 1 1 d . . .
H27A H 0.7487 0.3001 0.4957 0.066 Uiso 1 1 calc R . .
H27B H 0.6855 0.2553 0.4709 0.066 Uiso 1 1 calc R . .
C28 C 0.3909(9) 0.3798(4) 0.3884(4) 0.061(4) Uani 1 1 d . . .
H28A H 0.3681 0.3804 0.3548 0.073 Uiso 1 1 calc R . .
H28B H 0.3846 0.4129 0.4008 0.073 Uiso 1 1 calc R . .
C31 C 0.2479(8) 0.2748(4) 0.6614(4) 0.040(3) Uani 1 1 d . . .
C32 C 0.2660(7) 0.2215(3) 0.6490(4) 0.062(4) Uani 1 1 d . . .
H32A H 0.3307 0.2100 0.6664 0.093 Uiso 1 1 calc R . .
H32B H 0.2708 0.2189 0.6159 0.093 Uiso 1 1 calc R . .
H32C H 0.2079 0.2018 0.6570 0.093 Uiso 1 1 calc R . .
C33 C 0.2155(9) 0.2762(4) 0.7107(4) 0.076(4) Uani 1 1 d . . .
H33A H 0.2674 0.2592 0.7320 0.114 Uiso 1 1 calc R . .
H33B H 0.1478 0.2604 0.7107 0.114 Uiso 1 1 calc R . .
H33C H 0.2105 0.3099 0.7207 0.114 Uiso 1 1 calc R . .
C34 C 0.3518(7) 0.3029(4) 0.6620(4) 0.069(4) Uani 1 1 d . . .
H34A H 0.4085 0.2837 0.6780 0.104 Uiso 1 1 calc R . .
H34B H 0.3468 0.3338 0.6781 0.104 Uiso 1 1 calc R . .
H34C H 0.3655 0.3090 0.6302 0.104 Uiso 1 1 calc R . .
C35 C 0.1570(8) 0.3658(3) 0.6063(4) 0.040(3) Uani 1 1 d . . .
C36 C 0.0607(7) 0.3810(4) 0.5720(4) 0.061(4) Uani 1 1 d . . .
H36A H 0.0696 0.4144 0.5619 0.091 Uiso 1 1 calc R . .
H36B H -0.0022 0.3788 0.5875 0.091 Uiso 1 1 calc R . .
H36C H 0.0542 0.3594 0.5452 0.091 Uiso 1 1 calc R . .
C37 C 0.2540(8) 0.3779(4) 0.5835(4) 0.055(4) Uani 1 1 d . . .
H37A H 0.2443 0.4091 0.5676 0.083 Uiso 1 1 calc R . .
H37B H 0.2654 0.3526 0.5611 0.083 Uiso 1 1 calc R . .
H37C H 0.3143 0.3797 0.6071 0.083 Uiso 1 1 calc R . .
C38 C 0.1556(8) 0.3951(4) 0.6508(4) 0.062(4) Uani 1 1 d . . .
H38A H 0.1542 0.4297 0.6434 0.093 Uiso 1 1 calc R . .
H38B H 0.2180 0.3878 0.6721 0.093 Uiso 1 1 calc R . .
H38C H 0.0937 0.3867 0.6653 0.093 Uiso 1 1 calc R . .
C41 C 0.2312(10) 0.1205(4) 0.5170(5) 0.063(4) Uani 1 1 d . . .
C42 C 0.2121(8) 0.0659(4) 0.5199(4) 0.082(5) Uani 1 1 d . . .
H42A H 0.2772 0.0485 0.5179 0.123 Uiso 1 1 calc R . .
H42B H 0.1604 0.0560 0.4943 0.123 Uiso 1 1 calc R . .
H42C H 0.1864 0.0583 0.5493 0.123 Uiso 1 1 calc R . .
C43 C 0.3147(8) 0.1325(4) 0.5582(4) 0.073(4) Uani 1 1 d . . .
H43A H 0.3760 0.1122 0.5564 0.109 Uiso 1 1 calc R . .
H43B H 0.2865 0.1261 0.5873 0.109 Uiso 1 1 calc R . .
H43C H 0.3343 0.1666 0.5568 0.109 Uiso 1 1 calc R . .
C44 C 0.2745(9) 0.1350(4) 0.4726(4) 0.074(4) Uani 1 1 d . . .
H44A H 0.3420 0.1194 0.4715 0.111 Uiso 1 1 calc R . .
H44B H 0.2828 0.1702 0.4718 0.111 Uiso 1 1 calc R . .
H44C H 0.2263 0.1246 0.4459 0.111 Uiso 1 1 calc R . .
C45 C 0.0067(9) 0.1489(5) 0.4795(5) 0.068(4) Uani 1 1 d . . .
C46 C -0.0009(9) 0.0961(4) 0.4605(4) 0.100(5) Uani 1 1 d . . .
H46A H -0.0599 0.0935 0.4363 0.150 Uiso 1 1 calc R . .
H46B H -0.0108 0.0737 0.4857 0.150 Uiso 1 1 calc R . .
H46C H 0.0633 0.0878 0.4477 0.150 Uiso 1 1 calc R . .
C47 C 0.0246(8) 0.1842(5) 0.4388(4) 0.084(5) Uani 1 1 d . . .
H47A H -0.0274 0.1777 0.4123 0.126 Uiso 1 1 calc R . .
H47B H 0.0943 0.1790 0.4300 0.126 Uiso 1 1 calc R . .
H47C H 0.0181 0.2177 0.4490 0.126 Uiso 1 1 calc R . .
C48 C -0.0935(9) 0.1604(4) 0.4972(4) 0.071(4) Uani 1 1 d . . .
H48A H -0.1462 0.1680 0.4713 0.106 Uiso 1 1 calc R . .
H48B H -0.0839 0.1882 0.5181 0.106 Uiso 1 1 calc R . .
H48C H -0.1162 0.1324 0.5140 0.106 Uiso 1 1 calc R . .
C51 C 0.5999(8) 0.2269(4) 0.5513(4) 0.046(3) Uani 1 1 d . . .
C52 C 0.7110(7) 0.2077(4) 0.5614(4) 0.082(5) Uani 1 1 d . . .
H52A H 0.7092 0.1727 0.5669 0.122 Uiso 1 1 calc R . .
H52B H 0.7462 0.2238 0.5889 0.122 Uiso 1 1 calc R . .
H52C H 0.7487 0.2141 0.5349 0.122 Uiso 1 1 calc R . .
C53 C 0.5377(8) 0.1949(4) 0.5130(4) 0.069(4) Uani 1 1 d . . .
H53A H 0.5455 0.1607 0.5216 0.103 Uiso 1 1 calc R . .
H53B H 0.5647 0.2003 0.4835 0.103 Uiso 1 1 calc R . .
H53C H 0.4640 0.2038 0.5101 0.103 Uiso 1 1 calc R . .
C54 C 0.5431(8) 0.2232(4) 0.5937(4) 0.070(4) Uani 1 1 d . . .
H54A H 0.5237 0.1895 0.5983 0.105 Uiso 1 1 calc R . .
H54B H 0.4804 0.2433 0.5894 0.105 Uiso 1 1 calc R . .
H54C H 0.5886 0.2345 0.6209 0.105 Uiso 1 1 calc R . .
C55 C 0.6508(8) 0.3356(4) 0.5705(4) 0.052(4) Uani 1 1 d . . .
C56 C 0.7529(7) 0.3173(4) 0.5994(4) 0.071(4) Uani 1 1 d . . .
H56A H 0.7813 0.3429 0.6205 0.107 Uiso 1 1 calc R . .
H56B H 0.8039 0.3087 0.5786 0.107 Uiso 1 1 calc R . .
H56C H 0.7374 0.2887 0.6173 0.107 Uiso 1 1 calc R . .
C57 C 0.5741(8) 0.3503(4) 0.6043(4) 0.070(4) Uani 1 1 d . . .
H57A H 0.5962 0.3810 0.6190 0.105 Uiso 1 1 calc R . .
H57B H 0.5729 0.3252 0.6280 0.105 Uiso 1 1 calc R . .
H57C H 0.5045 0.3539 0.5875 0.105 Uiso 1 1 calc R . .
C58 C 0.6799(8) 0.3810(4) 0.5445(4) 0.081(5) Uani 1 1 d . . .
H58A H 0.7026 0.4065 0.5668 0.121 Uiso 1 1 calc R . .
H58B H 0.6193 0.3922 0.5240 0.121 Uiso 1 1 calc R . .
H58C H 0.7364 0.3733 0.5263 0.121 Uiso 1 1 calc R . .
C61 C 0.3018(9) 0.2821(4) 0.3785(5) 0.061(4) Uani 1 1 d . . .
C62 C 0.3968(8) 0.2491(4) 0.3989(4) 0.079(5) Uani 1 1 d . . .
H62A H 0.3838 0.2156 0.3889 0.119 Uiso 1 1 calc R . .
H62B H 0.4046 0.2506 0.4327 0.119 Uiso 1 1 calc R . .
H62C H 0.4605 0.2608 0.3877 0.119 Uiso 1 1 calc R . .
C63 C 0.3076(10) 0.2916(4) 0.3285(4) 0.096(5) Uani 1 1 d . . .
H63A H 0.3011 0.2610 0.3114 0.144 Uiso 1 1 calc R . .
H63B H 0.3744 0.3067 0.3247 0.144 Uiso 1 1 calc R . .
H63C H 0.2510 0.3133 0.3165 0.144 Uiso 1 1 calc R . .
C64 C 0.2066(8) 0.2523(4) 0.3847(4) 0.066(4) Uani 1 1 d . . .
H64A H 0.2104 0.2212 0.3689 0.100 Uiso 1 1 calc R . .
H64B H 0.1442 0.2697 0.3715 0.100 Uiso 1 1 calc R . .
H64C H 0.2035 0.2467 0.4177 0.100 Uiso 1 1 calc R . .
C65 C 0.1825(9) 0.3668(5) 0.4186(5) 0.061(4) Uani 1 1 d . . .
C66 C 0.1993(8) 0.4159(4) 0.4446(4) 0.084(5) Uani 1 1 d . . .
H66A H 0.1318 0.4299 0.4490 0.126 Uiso 1 1 calc R . .
H66B H 0.2368 0.4382 0.4264 0.126 Uiso 1 1 calc R . .
H66C H 0.2399 0.4106 0.4747 0.126 Uiso 1 1 calc R . .
C67 C 0.1103(8) 0.3379(4) 0.4452(4) 0.072(4) Uani 1 1 d . . .
H67A H 0.0470 0.3567 0.4476 0.109 Uiso 1 1 calc R . .
H67B H 0.1450 0.3309 0.4762 0.109 Uiso 1 1 calc R . .
H67C H 0.0921 0.3075 0.4290 0.109 Uiso 1 1 calc R . .
C68 C 0.1284(9) 0.3776(4) 0.3684(4) 0.088(5) Uani 1 1 d . . .
H68A H 0.0619 0.3939 0.3702 0.132 Uiso 1 1 calc R . .
H68B H 0.1163 0.3472 0.3514 0.132 Uiso 1 1 calc R . .
H68C H 0.1734 0.3985 0.3523 0.132 Uiso 1 1 calc R . .
B B -0.1594(9) 0.4512(5) 0.2689(5) 0.037(4) Uani 1 1 d . . .
C1A C -0.2113(8) 0.4697(3) 0.3157(4) 0.029(3) Uani 1 1 d . . .
C2A C -0.3123(8) 0.4877(3) 0.3144(4) 0.041(3) Uani 1 1 d . . .
H2A H -0.3497 0.4935 0.2848 0.049 Uiso 1 1 calc R . .
C3A C -0.3616(9) 0.4975(4) 0.3521(5) 0.043(3) Uani 1 1 d . . .
C4A C -0.3088(9) 0.4900(3) 0.3956(4) 0.047(3) Uani 1 1 d . . .
H4A H -0.3411 0.4974 0.4223 0.056 Uiso 1 1 calc R . .
C5A C -0.2108(10) 0.4722(4) 0.3999(4) 0.049(4) Uani 1 1 d . . .
C6A C -0.1625(8) 0.4624(4) 0.3605(4) 0.041(3) Uani 1 1 d . . .
H6A H -0.0935 0.4502 0.3644 0.049 Uiso 1 1 calc R . .
C7A C -0.4652(10) 0.5169(5) 0.3476(5) 0.076(5) Uani 1 1 d D . .
C8A C -0.1483(11) 0.4626(5) 0.4451(5) 0.070(5) Uani 1 1 d D . .
F1A F -0.5102(6) 0.5199(3) 0.3853(3) 0.124(4) Uani 1 1 d D . .
F2A F -0.5328(5) 0.4911(3) 0.3190(3) 0.110(3) Uani 1 1 d D . .
F3A F -0.4742(6) 0.5603(3) 0.3303(4) 0.134(4) Uani 1 1 d D . .
F4A F -0.0593(8) 0.4853(3) 0.4514(3) 0.157(5) Uani 1 1 d D . .
F5A F -0.1933(7) 0.4756(5) 0.4796(3) 0.178(6) Uani 1 1 d D . .
F6A F -0.1182(7) 0.4192(3) 0.4533(3) 0.132(4) Uani 1 1 d D . .
C1B C -0.1967(7) 0.3948(4) 0.2655(3) 0.030(3) Uani 1 1 d . . .
C2B C -0.2968(8) 0.3810(4) 0.2475(4) 0.044(3) Uani 1 1 d . . .
H2B H -0.3441 0.4053 0.2354 0.053 Uiso 1 1 calc R . .
C3B C -0.3314(8) 0.3323(4) 0.2464(4) 0.043(3) Uani 1 1 d . . .
C4B C -0.2633(8) 0.2956(4) 0.2658(4) 0.055(4) Uani 1 1 d . . .
H4B H -0.2863 0.2629 0.2663 0.066 Uiso 1 1 calc R . .
C5B C -0.1651(8) 0.3074(4) 0.2837(4) 0.045(3) Uani 1 1 d . . .
C6B C -0.1334(8) 0.3561(4) 0.2844(3) 0.043(3) Uani 1 1 d . . .
H6B H -0.0653 0.3635 0.2984 0.051 Uiso 1 1 calc R . .
C7B C -0.4399(10) 0.3225(5) 0.2286(5) 0.074(5) Uani 1 1 d D . .
C8B C -0.0884(10) 0.2695(5) 0.3046(5) 0.076(5) Uani 1 1 d D . .
F1B F -0.4750(6) 0.3476(3) 0.1930(3) 0.132(4) Uani 1 1 d D . .
F2B F -0.4545(6) 0.2786(3) 0.2129(4) 0.155(5) Uani 1 1 d D . .
F3B F -0.5052(6) 0.3276(5) 0.2567(3) 0.194(6) Uani 1 1 d D . .
F4B F -0.1221(6) 0.2270(3) 0.2925(4) 0.166(5) Uani 1 1 d D . .
F5B F -0.0750(6) 0.2724(3) 0.3496(3) 0.126(4) Uani 1 1 d D . .
F6B F 0.0054(6) 0.2747(3) 0.2917(3) 0.097(3) Uani 1 1 d D . .
C1C C -0.2065(8) 0.4815(4) 0.2224(4) 0.042(3) Uani 1 1 d . . .
C2C C -0.2182(8) 0.5312(4) 0.2237(4) 0.058(4) Uani 1 1 d . . .
H2C H -0.2049 0.5475 0.2525 0.070 Uiso 1 1 calc R . .
C3C C -0.2496(9) 0.5585(5) 0.1832(5) 0.064(4) Uiso 1 1 d . . .
C4C C -0.2742(9) 0.5354(4) 0.1409(4) 0.063(4) Uani 1 1 d . . .
H4C H -0.3017 0.5532 0.1143 0.076 Uiso 1 1 calc R . .
C5C C -0.2585(9) 0.4876(5) 0.1383(4) 0.058(4) Uani 1 1 d . . .
C6C C -0.2308(7) 0.4612(3) 0.1799(4) 0.054(4) Uani 1 1 d . . .
H6C H -0.2292 0.4269 0.1778 0.065 Uiso 1 1 calc R . .
C7C C -0.2556(7) 0.6111(3) 0.1860(4) 0.121(7) Uiso 1 1 d RD . .
C8C C -0.2848(12) 0.4613(5) 0.0937(6) 0.090(5) Uiso 1 1 d D . .
F1C F -0.3126(8) 0.6240(3) 0.2199(4) 0.159(4) Uani 1 1 d D . .
F2C F -0.3172(10) 0.6320(3) 0.1542(3) 0.195(6) Uani 1 1 d D . .
F3C F -0.1766(7) 0.6343(3) 0.1960(5) 0.245(7) Uani 1 1 d D . .
F4C F -0.3281(9) 0.4206(3) 0.0960(3) 0.170(5) Uani 1 1 d D . .
F5C F -0.3381(7) 0.4873(3) 0.0626(3) 0.138(4) Uani 1 1 d D . .
F6C F -0.2003(8) 0.4524(4) 0.0750(3) 0.170(5) Uani 1 1 d D . .
C1D C -0.0351(8) 0.4584(4) 0.2734(4) 0.037(3) Uani 1 1 d . . .
C2D C 0.0163(8) 0.4961(4) 0.3004(4) 0.041(3) Uani 1 1 d . . .
H2D H -0.0222 0.5179 0.3170 0.049 Uiso 1 1 calc R . .
C3D C 0.1234(9) 0.5009(4) 0.3023(4) 0.051(4) Uani 1 1 d . . .
C4D C 0.1832(9) 0.4723(4) 0.2793(4) 0.047(4) Uani 1 1 d . . .
H4D H 0.2559 0.4777 0.2809 0.056 Uiso 1 1 calc R . .
C5D C 0.1375(8) 0.4358(4) 0.2537(4) 0.038(3) Uani 1 1 d . . .
C6D C 0.0317(8) 0.4289(4) 0.2500(4) 0.041(3) Uani 1 1 d . . .
H6D H 0.0021 0.4033 0.2310 0.049 Uiso 1 1 calc R . .
C7D C 0.1698(12) 0.5422(6) 0.3319(6) 0.099(6) Uiso 1 1 d D . .
C8D C 0.1998(10) 0.4028(6) 0.2280(5) 0.070(5) Uani 1 1 d D . .
F1D F 0.2625(6) 0.5529(4) 0.3290(5) 0.196(6) Uani 1 1 d D . .
F2D F 0.1262(7) 0.5827(4) 0.3265(5) 0.220(8) Uani 1 1 d D . .
F3D F 0.1678(14) 0.5354(5) 0.3744(4) 0.264(9) Uani 1 1 d D . .
F4D F 0.2009(7) 0.4136(3) 0.1852(3) 0.124(4) Uani 1 1 d D . .
F5D F 0.2969(6) 0.4001(3) 0.2465(3) 0.118(3) Uani 1 1 d D . .
F6D F 0.1648(6) 0.3573(3) 0.2272(3) 0.107(3) Uani 1 1 d D . .
Cl2 Cl -0.0486(5) 0.0026(3) 0.3711(3) 0.253(3) Uiso 1 1 d . . .
Cl3 Cl -0.0871(7) 0.0894(4) 0.3193(4) 0.363(5) Uiso 1 1 d . . .
C3 C -0.054(2) 0.0411(13) 0.3226(11) 0.312(15) Uiso 1 1 d . . .
C1S C -0.6029(17) 0.5747(9) 0.0484(9) 0.248(11) Uiso 1 1 d D . .
C2S C -0.647(2) 0.5544(13) 0.0861(11) 0.40(2) Uiso 1 1 d D . .
C3S C -0.572(2) 0.5240(13) 0.1154(10) 0.378(19) Uiso 1 1 d D . .
C4S C -0.597(2) 0.5054(11) 0.1584(10) 0.331(16) Uiso 1 1 d D . .
C5S C -0.5277(14) 0.4812(7) 0.1889(7) 0.178(8) Uiso 1 1 d D . .
C6S C 0.6808(14) 0.1925(7) 0.3818(7) 0.187(8) Uiso 1 1 d D . .
C7S C 0.649(2) 0.1913(11) 0.3395(8) 0.317(16) Uiso 1 1 d D . .
C8S C 0.5722(16) 0.1786(9) 0.3031(8) 0.248(11) Uiso 1 1 d D . .
C9S C 0.603(3) 0.1375(11) 0.2765(10) 0.41(2) Uiso 1 1 d D . .
C10S C 0.6367(17) 0.1553(8) 0.2363(9) 0.242(11) Uiso 1 1 d D . .

loop_
_atom_site_aniso_label
_atom_site_aniso_U_11
_atom_site_aniso_U_22
_atom_site_aniso_U_33
_atom_site_aniso_U_23
_atom_site_aniso_U_13
_atom_site_aniso_U_12
Ru1 0.0461(6) 0.0371(6) 0.0369(7) -0.0036(6) 0.0051(5) -0.0011(5)
Ru2 0.0481(6) 0.0466(7) 0.0372(7) 0.0059(6) 0.0012(5) -0.0017(5)
Cl1 0.0221(13) 0.0221(15) 0.0186(15) -0.0008(14) 0.0067(11) 0.0014(12)
P11 0.062(2) 0.047(2) 0.046(3) -0.006(2) 0.0143(19) -0.0079(17)
P12 0.045(2) 0.038(2) 0.039(2) -0.0027(17) 0.0027(17) -0.0005(15)
P21 0.042(2) 0.054(2) 0.037(2) -0.0004(19) 0.0028(17) 0.0025(16)
P22 0.058(2) 0.043(2) 0.041(2) 0.0058(19) -0.0012(18) -0.0004(17)
O1 0.052(5) 0.060(6) 0.059(6) 0.001(5) -0.001(5) -0.001(4)
O2 0.092(6) 0.033(6) 0.076(8) -0.014(6) -0.004(5) 0.010(5)
C1 0.037(7) 0.024(7) 0.042(8) -0.023(6) 0.003(6) 0.006(6)
C2 0.097(10) 0.043(9) 0.043(10) 0.011(8) 0.015(8) -0.017(8)
C11 0.049(8) 0.033(8) 0.047(10) -0.010(8) 0.001(7) -0.009(6)
C12 0.046(9) 0.069(11) 0.030(9) 0.009(9) 0.000(7) 0.000(8)
C13 0.081(11) 0.056(10) 0.034(10) 0.001(8) 0.010(8) -0.002(8)
C14 0.049(8) 0.070(11) 0.049(10) -0.002(9) 0.019(7) -0.012(8)
C15 0.063(9) 0.053(10) 0.041(10) -0.009(8) 0.006(7) 0.007(7)
C16 0.046(8) 0.074(11) 0.030(9) -0.010(9) 0.010(7) 0.001(8)
C17 0.065(9) 0.040(8) 0.046(9) 0.008(7) 0.023(7) -0.011(6)
C18 0.042(7) 0.028(8) 0.056(9) 0.002(7) -0.003(6) -0.006(6)
C22 0.080(10) 0.042(9) 0.031(9) -0.022(7) 0.009(8) -0.017(7)
C23 0.073(10) 0.059(10) 0.062(11) -0.039(9) 0.016(9) -0.035(8)
C24 0.108(13) 0.059(11) 0.043(11) -0.008(8) 0.030(10) -0.052(9)
C25 0.060(10) 0.061(10) 0.073(13) -0.011(8) 0.014(10) -0.009(8)
C26 0.058(9) 0.040(8) 0.061(11) -0.015(8) 0.025(8) -0.013(7)
C27 0.041(8) 0.056(9) 0.070(10) -0.006(8) 0.020(7) 0.000(6)
C28 0.098(11) 0.056(9) 0.029(9) 0.000(7) 0.006(8) -0.018(8)
C31 0.039(7) 0.040(9) 0.040(9) 0.009(7) 0.004(6) 0.006(6)
C32 0.064(8) 0.039(9) 0.077(11) 0.012(8) -0.014(7) 0.009(6)
C33 0.106(11) 0.083(11) 0.039(10) 0.014(8) 0.010(8) 0.018(8)
C34 0.063(9) 0.071(10) 0.068(11) 0.002(8) -0.016(8) 0.003(7)
C35 0.057(8) 0.020(7) 0.043(9) -0.016(6) -0.001(7) -0.007(6)
C36 0.063(9) 0.052(9) 0.067(10) 0.014(7) 0.009(8) -0.002(6)
C37 0.085(10) 0.043(8) 0.040(9) -0.009(7) 0.015(8) -0.025(7)
C38 0.086(10) 0.036(8) 0.064(10) -0.015(8) 0.004(8) 0.000(7)
C41 0.081(10) 0.035(9) 0.071(12) -0.011(9) 0.002(9) -0.005(7)
C42 0.097(11) 0.058(10) 0.097(13) -0.014(9) 0.031(9) 0.005(8)
C43 0.100(11) 0.034(8) 0.094(13) 0.007(8) 0.054(9) 0.021(7)
C44 0.091(11) 0.082(11) 0.050(11) -0.014(9) 0.008(9) 0.021(8)
C45 0.049(9) 0.089(12) 0.068(12) -0.027(10) 0.014(8) -0.027(8)
C46 0.125(13) 0.082(11) 0.096(13) -0.055(10) 0.025(10) -0.058(9)
C47 0.080(10) 0.109(12) 0.066(11) -0.010(10) 0.025(8) -0.033(9)
C48 0.075(10) 0.089(11) 0.046(10) -0.007(8) -0.003(8) -0.012(8)
C51 0.063(9) 0.030(8) 0.041(9) 0.007(7) -0.008(7) 0.005(6)
C52 0.056(8) 0.086(10) 0.099(12) 0.024(9) -0.005(8) 0.045(7)
C53 0.095(10) 0.049(9) 0.063(11) 0.010(8) 0.012(8) 0.021(7)
C54 0.080(10) 0.083(11) 0.047(10) 0.013(8) 0.010(8) 0.004(7)
C55 0.038(8) 0.053(9) 0.063(10) -0.036(8) -0.006(7) -0.002(6)
C56 0.045(8) 0.109(11) 0.054(10) -0.019(8) -0.013(7) 0.002(7)
C57 0.045(8) 0.104(11) 0.062(11) -0.018(9) 0.009(7) 0.009(7)
C58 0.076(10) 0.084(11) 0.082(12) 0.007(9) 0.009(8) -0.040(8)
C61 0.056(9) 0.059(10) 0.068(11) -0.021(9) 0.009(8) -0.026(7)
C62 0.062(9) 0.067(10) 0.110(13) -0.044(9) 0.018(8) -0.002(7)
C63 0.175(15) 0.078(11) 0.036(10) -0.023(9) 0.018(10) -0.028(9)
C64 0.086(10) 0.047(9) 0.063(10) -0.010(7) -0.008(8) 0.013(7)
C65 0.071(10) 0.056(10) 0.051(10) 0.003(8) -0.019(8) 0.003(7)
C66 0.083(10) 0.081(11) 0.084(12) -0.013(9) -0.007(9) -0.008(8)
C67 0.052(9) 0.103(12) 0.059(11) 0.016(9) -0.004(8) 0.022(8)
C68 0.109(11) 0.063(10) 0.084(12) 0.009(9) -0.023(10) 0.026(8)
B 0.042(9) 0.042(10) 0.028(10) 0.003(8) 0.003(7) -0.001(7)
C1A 0.037(7) 0.019(7) 0.032(8) 0.004(6) 0.005(6) 0.002(5)
C2A 0.052(8) 0.028(7) 0.044(9) -0.005(7) 0.009(7) 0.011(6)
C3A 0.043(8) 0.046(9) 0.041(10) 0.006(8) 0.012(8) 0.016(6)
C4A 0.065(9) 0.027(7) 0.050(10) -0.009(7) 0.020(8) 0.008(6)
C5A 0.062(9) 0.057(9) 0.030(9) -0.001(7) 0.012(8) 0.015(7)
C6A 0.022(7) 0.043(8) 0.057(10) 0.005(8) 0.008(7) -0.008(5)
C7A 0.064(12) 0.085(13) 0.084(15) -0.047(12) 0.025(10) 0.009(10)
C8A 0.096(13) 0.086(13) 0.024(11) -0.006(10) -0.004(10) 0.004(11)
F1A 0.095(7) 0.196(10) 0.084(8) -0.015(7) 0.026(6) 0.043(6)
F2A 0.067(5) 0.112(7) 0.146(9) -0.058(6) -0.005(5) 0.014(5)
F3A 0.077(6) 0.083(7) 0.244(14) 0.013(7) 0.027(7) 0.037(5)
F4A 0.185(10) 0.170(9) 0.094(8) 0.057(7) -0.079(8) -0.084(8)
F5A 0.157(10) 0.343(16) 0.033(6) -0.010(8) 0.003(6) 0.127(10)
F6A 0.219(10) 0.071(6) 0.090(8) 0.002(6) -0.045(7) 0.036(6)
C1B 0.031(7) 0.046(8) 0.015(7) 0.001(6) 0.009(5) 0.003(6)
C2B 0.045(8) 0.045(8) 0.041(9) 0.002(7) 0.002(7) -0.004(6)
C3B 0.027(7) 0.054(9) 0.049(9) -0.010(7) 0.014(6) -0.013(6)
C4B 0.061(9) 0.036(8) 0.064(10) 0.013(7) -0.007(8) -0.008(7)
C5B 0.046(8) 0.036(8) 0.050(9) 0.007(7) 0.001(7) -0.024(7)
C6B 0.040(7) 0.063(9) 0.023(8) -0.007(7) -0.003(6) -0.009(7)
C7B 0.067(11) 0.093(14) 0.063(12) 0.038(11) 0.009(10) -0.049(10)
C8B 0.083(12) 0.039(11) 0.098(15) 0.037(11) -0.023(12) -0.001(9)
F1B 0.108(7) 0.127(8) 0.142(10) 0.033(7) -0.063(7) -0.019(5)
F2B 0.106(7) 0.104(8) 0.232(13) -0.043(8) -0.066(8) -0.041(6)
F3B 0.060(6) 0.45(2) 0.081(8) -0.123(10) 0.033(5) -0.104(8)
F4B 0.132(7) 0.031(5) 0.305(14) 0.013(7) -0.097(8) 0.000(5)
F5B 0.127(7) 0.163(9) 0.087(7) 0.075(7) 0.017(6) 0.054(6)
F6B 0.076(6) 0.092(6) 0.119(8) 0.012(5) -0.001(6) 0.037(5)
C1C 0.069(8) 0.016(7) 0.041(9) -0.007(7) 0.004(7) -0.001(6)
C2C 0.096(10) 0.039(9) 0.037(9) 0.001(7) -0.006(8) -0.008(7)
C4C 0.101(11) 0.042(9) 0.044(10) 0.011(8) -0.005(8) 0.014(8)
C5C 0.094(10) 0.041(9) 0.031(9) -0.006(8) -0.023(7) 0.025(7)
C6C 0.072(9) 0.026(8) 0.063(11) -0.021(8) 0.001(8) 0.000(6)
F1C 0.245(12) 0.054(6) 0.178(11) 0.009(6) 0.024(9) 0.049(7)
F2C 0.367(16) 0.075(7) 0.124(10) 0.017(6) -0.046(10) 0.064(8)
F3C 0.140(9) 0.070(7) 0.52(2) -0.004(10) 0.017(13) -0.030(6)
F4C 0.348(15) 0.102(8) 0.047(7) -0.010(6) -0.020(8) -0.087(8)
F5C 0.228(10) 0.119(7) 0.050(6) -0.015(5) -0.053(6) 0.073(7)
F6C 0.192(10) 0.249(13) 0.063(7) -0.047(7) -0.007(7) 0.081(9)
C1D 0.040(8) 0.040(8) 0.032(8) 0.002(7) 0.013(6) -0.002(6)
C2D 0.049(8) 0.030(8) 0.042(9) 0.002(6) 0.005(7) 0.006(6)
C3D 0.051(9) 0.046(9) 0.055(10) -0.014(7) -0.005(8) -0.017(7)
C4D 0.036(8) 0.058(10) 0.050(10) -0.008(8) 0.027(7) -0.003(7)
C5D 0.025(7) 0.041(8) 0.047(9) -0.004(7) -0.001(7) 0.007(6)
C6D 0.046(8) 0.047(9) 0.029(8) 0.013(7) 0.003(7) -0.011(6)
C8D 0.051(10) 0.093(14) 0.069(13) -0.007(12) 0.014(10) -0.003(10)
F1D 0.071(7) 0.195(10) 0.332(17) -0.189(11) 0.069(8) -0.065(7)
F2D 0.131(9) 0.110(8) 0.40(2) -0.168(11) -0.046(10) -0.001(7)
F3D 0.46(2) 0.212(14) 0.115(11) -0.073(9) -0.001(12) -0.233(15)
F4D 0.169(9) 0.126(8) 0.089(8) 0.005(7) 0.060(7) 0.077(6)
F5D 0.067(6) 0.147(8) 0.135(9) -0.051(6) -0.005(6) 0.036(5)
F6D 0.111(7) 0.068(6) 0.152(9) -0.028(6) 0.053(6) -0.003(5)

loop_
_atom_type_symbol
_atom_type_description
_atom_type_scat_dispersion_real
_atom_type_scat_dispersion_imag
_atom_type_scat_source
C C 0.0033 0.0016 'International Tables Vol C Tables 4.2.6.8 and 6.1.1.4'
H H 0.0000 0.0000 'International Tables Vol C Tables 4.2.6.8 and 6.1.1.4'
B B 0.0013 0.0007 'International Tables Vol C Tables 4.2.6.8 and 6.1.1.4'
O O 0.0106 0.0060 'International Tables Vol C Tables 4.2.6.8 and 6.1.1.4'
F F 0.0171 0.0103 'International Tables Vol C Tables 4.2.6.8 and 6.1.1.4'
P P 0.1023 0.0942 'International Tables Vol C Tables 4.2.6.8 and 6.1.1.4'
Cl Cl 0.1484 0.1585 'International Tables Vol C Tables 4.2.6.8 and 6.1.1.4'
Ru Ru -1.2594 0.8363 'International Tables Vol C Tables 4.2.6.8 and 6.1.1.4'

loop_
_geom_angle_atom_site_label_1
_geom_angle_atom_site_label_2
_geom_angle_atom_site_label_3
_geom_angle
_geom_angle_site_symmetry_1
_geom_angle_site_symmetry_3
_geom_angle_publ_flag
C1 Ru1 C11 88.2(4) . . ?
C1 Ru1 P12 90.6(3) . . ?
C11 Ru1 P12 80.5(4) . . ?
C1 Ru1 P11 97.2(3) . . ?
C11 Ru1 P11 81.5(4) . . ?
P12 Ru1 P11 160.15(12) . . ?
C1 Ru1 Cl1 104.5(4) . . ?
C11 Ru1 Cl1 167.2(3) . . ?
P12 Ru1 Cl1 97.30(10) . . ?
P11 Ru1 Cl1 98.35(10) . . ?
C2 Ru2 C21 87.5(5) . . ?
C2 Ru2 P22 90.6(4) . . ?
C21 Ru2 P22 81.3(3) . . ?
C2 Ru2 P21 95.1(4) . . ?
C21 Ru2 P21 80.8(3) . . ?
P22 Ru2 P21 161.02(13) . . ?
C2 Ru2 Cl1 108.6(4) . . ?
C21 Ru2 Cl1 163.8(3) . . ?
P22 Ru2 Cl1 96.69(10) . . ?
P21 Ru2 Cl1 98.62(10) . . ?
Ru1 Cl1 Ru2 162.86(9) . . ?
C17 P11 C45 102.5(6) . . ?
C17 P11 C41 104.9(6) . . ?
C45 P11 C41 110.5(6) . . ?
C17 P11 Ru1 99.8(4) . . ?
C45 P11 Ru1 117.3(5) . . ?
C41 P11 Ru1 118.9(4) . . ?
C18 P12 C31 107.0(5) . . ?
C18 P12 C35 103.9(5) . . ?
C31 P12 C35 114.0(5) . . ?
C18 P12 Ru1 101.8(3) . . ?
C31 P12 Ru1 100.5(4) . . ?
C35 P12 Ru1 127.7(4) . . ?
C27 P21 C51 102.5(5) . . ?
C27 P21 C55 103.3(5) . . ?
C51 P21 C55 110.8(5) . . ?
C27 P21 Ru2 100.7(4) . . ?
C51 P21 Ru2 119.3(3) . . ?
C55 P21 Ru2 117.0(3) . . ?
C28 P22 C65 106.5(6) . . ?
C28 P22 C61 104.5(6) . . ?
C65 P22 C61 111.1(5) . . ?
C28 P22 Ru2 101.3(4) . . ?
C65 P22 Ru2 126.7(4) . . ?
C61 P22 Ru2 104.4(4) . . ?
O1 C1 Ru1 176.6(10) . . ?
O2 C2 Ru2 176.5(12) . . ?
C16 C11 C12 116.0(13) . . ?
C16 C11 Ru1 120.8(10) . . ?
C12 C11 Ru1 123.1(10) . . ?
C13 C12 C11 123.0(13) . . ?
C13 C12 C17 118.5(13) . . ?
C11 C12 C17 118.4(13) . . ?
C12 C13 C14 119.9(13) . . ?
C13 C14 C15 119.3(13) . . ?
C14 C15 C16 120.6(12) . . ?
C11 C16 C15 121.1(13) . . ?
C11 C16 C18 119.8(13) . . ?
C15 C16 C18 119.1(12) . . ?
C12 C17 P11 111.0(8) . . ?
C16 C18 P12 107.4(8) . . ?
C22 C21 C26 116.0(11) . . ?
C22 C21 Ru2 122.5(9) . . ?
C26 C21 Ru2 120.7(9) . . ?
C21 C22 C23 121.2(12) . . ?
C21 C22 C27 122.7(12) . . ?
C23 C22 C27 115.9(12) . . ?
C24 C23 C22 119.6(13) . . ?
C25 C24 C23 119.2(14) . . ?
C24 C25 C26 120.7(14) . . ?
C21 C26 C25 123.3(12) . . ?
C21 C26 C28 120.4(12) . . ?
C25 C26 C28 116.3(13) . . ?
C22 C27 P21 107.2(8) . . ?
C26 C28 P22 105.9(8) . . ?
C32 C31 C33 108.0(9) . . ?
C32 C31 C34 108.9(9) . . ?
C33 C31 C34 108.1(9) . . ?
C32 C31 P12 107.0(7) . . ?
C33 C31 P12 113.2(8) . . ?
C34 C31 P12 111.5(7) . . ?
C37 C35 C38 110.3(8) . . ?
C37 C35 C36 107.3(9) . . ?
C38 C35 C36 108.0(9) . . ?
C37 C35 P12 111.4(7) . . ?
C38 C35 P12 112.1(8) . . ?
C36 C35 P12 107.5(6) . . ?
C44 C41 C42 112.5(11) . . ?
C44 C41 C43 107.9(10) . . ?
C42 C41 C43 105.7(10) . . ?
C44 C41 P11 113.5(9) . . ?
C42 C41 P11 111.7(9) . . ?
C43 C41 P11 104.9(9) . . ?
C48 C45 C46 107.6(10) . . ?
C48 C45 C47 110.2(11) . . ?
C46 C45 C47 108.8(11) . . ?
C48 C45 P11 108.0(9) . . ?
C46 C45 P11 112.4(9) . . ?
C47 C45 P11 109.9(8) . . ?
C54 C51 C52 111.0(9) . . ?
C54 C51 C53 106.5(9) . . ?
C52 C51 C53 109.4(9) . . ?
C54 C51 P21 110.3(8) . . ?
C52 C51 P21 115.0(8) . . ?
C53 C51 P21 104.1(7) . . ?
C58 C55 C57 108.5(10) . . ?
C58 C55 C56 106.7(9) . . ?
C57 C55 C56 108.0(10) . . ?
C58 C55 P21 108.8(9) . . ?
C57 C55 P21 110.4(8) . . ?
C56 C55 P21 114.2(7) . . ?
C63 C61 C64 110.5(10) . . ?
C63 C61 C62 109.8(11) . . ?
C64 C61 C62 104.5(9) . . ?
C63 C61 P22 115.5(9) . . ?
C64 C61 P22 111.8(9) . . ?
C62 C61 P22 104.0(7) . . ?
C67 C65 C66 105.7(12) . . ?
C67 C65 C68 110.0(9) . . ?
C66 C65 C68 107.9(10) . . ?
C67 C65 P22 113.3(8) . . ?
C66 C65 P22 108.4(8) . . ?
C68 C65 P22 111.2(9) . . ?
C1D B C1B 114.1(9) . . ?
C1D B C1C 105.8(9) . . ?
C1B B C1C 111.1(9) . . ?
C1D B C1A 113.0(9) . . ?
C1B B C1A 101.3(9) . . ?
C1C B C1A 111.7(9) . . ?
C2A C1A C6A 113.3(11) . . ?
C2A C1A B 123.7(10) . . ?
C6A C1A B 122.5(10) . . ?
C3A C2A C1A 125.3(11) . . ?
C2A C3A C4A 118.8(11) . . ?
C2A C3A C7A 121.5(12) . . ?
C4A C3A C7A 119.7(13) . . ?
C5A C4A C3A 119.7(12) . . ?
C4A C5A C6A 120.1(11) . . ?
C4A C5A C8A 123.5(13) . . ?
C6A C5A C8A 116.4(12) . . ?
C1A C6A C5A 122.9(10) . . ?
F3A C7A F1A 103.8(12) . . ?
F3A C7A F2A 103.2(12) . . ?
F1A C7A F2A 103.4(12) . . ?
F3A C7A C3A 114.7(12) . . ?
F1A C7A C3A 116.9(13) . . ?
F2A C7A C3A 113.2(11) . . ?
F5A C8A F6A 106.0(13) . . ?
F5A C8A F4A 103.5(12) . . ?
F6A C8A F4A 100.4(12) . . ?
F5A C8A C5A 113.5(12) . . ?
F6A C8A C5A 117.1(12) . . ?
F4A C8A C5A 114.7(12) . . ?
C2B C1B C6B 114.1(9) . . ?
C2B C1B B 122.7(9) . . ?
C6B C1B B 123.0(9) . . ?
C1B C2B C3B 123.1(10) . . ?
C2B C3B C4B 119.4(9) . . ?
C2B C3B C7B 118.1(11) . . ?
C4B C3B C7B 122.3(11) . . ?
C5B C4B C3B 119.3(10) . . ?
C4B C5B C6B 119.8(10) . . ?
C4B C5B C8B 121.7(10) . . ?
C6B C5B C8B 118.5(10) . . ?
C5B C6B C1B 124.2(9) . . ?
F3B C7B F1B 105.5(13) . . ?
F3B C7B F2B 104.5(11) . . ?
F1B C7B F2B 101.4(12) . . ?
F3B C7B C3B 116.2(12) . . ?
F1B C7B C3B 114.8(11) . . ?
F2B C7B C3B 112.9(12) . . ?
F4B C8B F5B 109.2(12) . . ?
F4B C8B F6B 108.3(12) . . ?
F5B C8B F6B 105.3(11) . . ?
F4B C8B C5B 109.6(10) . . ?
F5B C8B C5B 111.3(12) . . ?
F6B C8B C5B 113.0(11) . . ?
C6C C1C C2C 114.8(10) . . ?
C6C C1C B 124.1(10) . . ?
C2C C1C B 121.0(10) . . ?
C1C C2C C3C 121.9(11) . . ?
C4C C3C C2C 120.4(11) . . ?
C4C C3C C7C 119.9(13) . . ?
C2C C3C C7C 119.8(13) . . ?
C5C C4C C3C 118.7(12) . . ?
C4C C5C C6C 118.8(11) . . ?
C4C C5C C8C 120.6(12) . . ?
C6C C5C C8C 120.0(11) . . ?
C1C C6C C5C 124.8(10) . . ?
F3C C7C F2C 111.6(11) . . ?
F3C C7C F1C 101.8(10) . . ?
F2C C7C F1C 93.5(9) . . ?
F3C C7C C3C 119.4(10) . . ?
F2C C7C C3C 116.1(10) . . ?
F1C C7C C3C 110.0(10) . . ?
F4C C8C F5C 109.2(13) . . ?
F4C C8C F6C 104.9(14) . . ?
F5C C8C F6C 102.5(14) . . ?
F4C C8C C5C 116.3(14) . . ?
F5C C8C C5C 112.8(12) . . ?
F6C C8C C5C 110.0(13) . . ?
C2D C1D C6D 114.4(10) . . ?
C2D C1D B 122.2(11) . . ?
C6D C1D B 123.4(10) . . ?
C3D C2D C1D 119.3(10) . . ?
C4D C3D C2D 124.1(11) . . ?
C4D C3D C7D 121.1(12) . . ?
C2D C3D C7D 114.8(12) . . ?
C3D C4D C5D 118.3(12) . . ?
C4D C5D C6D 121.0(12) . . ?
C4D C5D C8D 120.7(11) . . ?
C6D C5D C8D 118.2(11) . . ?
C5D C6D C1D 122.7(11) . . ?
F1D C7D F2D 101.7(14) . . ?
F1D C7D F3D 103.7(15) . . ?
F2D C7D F3D 101.3(15) . . ?
F1D C7D C3D 117.2(14) . . ?
F2D C7D C3D 117.3(13) . . ?
F3D C7D C3D 113.4(14) . . ?
F4D C8D F5D 106.8(12) . . ?
F4D C8D F6D 104.2(12) . . ?
F5D C8D F6D 105.2(12) . . ?
F4D C8D C5D 114.8(12) . . ?
F5D C8D C5D 112.5(11) . . ?
F6D C8D C5D 112.6(12) . . ?
Cl3 C3 Cl2 128(2) . . ?
C1S C2S C3S 112(2) . . ?
C4S C3S C2S 120(3) . . ?
C5S C4S C3S 123(3) . . ?
C6S C7S C8S 150(3) . . ?
C7S C8S C9S 112(2) . . ?
C10S C9S C8S 108(2) . . ?

loop_
_geom_bond_atom_site_label_1
_geom_bond_atom_site_label_2
_geom_bond_distance
_geom_bond_site_symmetry_2
_geom_bond_publ_flag
Ru1 C1 1.769(10) . ?
Ru1 C11 2.066(12) . ?
Ru1 P12 2.333(3) . ?
Ru1 P11 2.438(3) . ?
Ru1 Cl1 2.613(3) . ?
Ru2 C2 1.849(13) . ?
Ru2 C21 2.025(11) . ?
Ru2 P22 2.336(3) . ?
Ru2 P21 2.420(3) . ?
Ru2 Cl1 2.614(3) . ?
P11 C17 1.839(11) . ?
P11 C45 1.878(11) . ?
P11 C41 1.878(13) . ?
P12 C18 1.817(10) . ?
P12 C31 1.861(9) . ?
P12 C35 1.880(10) . ?
P21 C27 1.850(11) . ?
P21 C51 1.887(10) . ?
P21 C55 1.895(10) . ?
P22 C28 1.821(11) . ?
P22 C65 1.880(12) . ?
P22 C61 1.894(12) . ?
O1 C1 1.172(9) . ?
O2 C2 1.138(12) . ?
C11 C16 1.395(14) . ?
C11 C12 1.413(14) . ?
C12 C13 1.368(15) . ?
C12 C17 1.536(15) . ?
C13 C14 1.380(14) . ?
C14 C15 1.384(13) . ?
C15 C16 1.402(15) . ?
C16 C18 1.508(14) . ?
C21 C22 1.372(13) . ?
C21 C26 1.399(14) . ?
C22 C23 1.443(15) . ?
C22 C27 1.513(13) . ?
C23 C24 1.406(15) . ?
C24 C25 1.332(14) . ?
C25 C26 1.403(15) . ?
C26 C28 1.493(13) . ?
C31 C32 1.541(13) . ?
C31 C33 1.547(14) . ?
C31 C34 1.553(12) . ?
C35 C37 1.531(13) . ?
C35 C38 1.532(13) . ?
C35 C36 1.561(11) . ?
C41 C44 1.527(16) . ?
C41 C42 1.534(14) . ?
C41 C43 1.552(14) . ?
C45 C48 1.490(14) . ?
C45 C46 1.560(15) . ?
C45 C47 1.573(15) . ?
C51 C54 1.517(14) . ?
C51 C52 1.531(12) . ?
C51 C53 1.570(12) . ?
C55 C58 1.536(14) . ?
C55 C57 1.538(14) . ?
C55 C56 1.567(12) . ?
C61 C63 1.495(15) . ?
C61 C64 1.513(13) . ?
C61 C62 1.588(13) . ?
C65 C67 1.514(15) . ?
C65 C66 1.556(14) . ?
C65 C68 1.575(14) . ?
B C1D 1.613(14) . ?
B C1B 1.631(14) . ?
B C1C 1.648(15) . ?
B C1A 1.675(16) . ?
C1A C2A 1.396(12) . ?
C1A C6A 1.396(12) . ?
C2A C3A 1.367(14) . ?
C3A C4A 1.381(13) . ?
C3A C7A 1.437(15) . ?
C4A C5A 1.356(13) . ?
C5A C6A 1.401(14) . ?
C5A C8A 1.486(15) . ?
C7A F3A 1.302(13) . ?
C7A F1A 1.310(12) . ?
C7A F2A 1.340(12) . ?
C8A F5A 1.273(12) . ?
C8A F6A 1.277(12) . ?
C8A F4A 1.307(12) . ?
C1B C2B 1.394(11) . ?
C1B C6B 1.420(12) . ?
C2B C3B 1.417(12) . ?
C3B C4B 1.418(12) . ?
C3B C7B 1.466(14) . ?
C4B C5B 1.358(11) . ?
C5B C6B 1.406(12) . ?
C5B C8B 1.521(14) . ?
C7B F3B 1.257(12) . ?
C7B F1B 1.284(11) . ?
C7B F2B 1.302(12) . ?
C8B F4B 1.289(11) . ?
C8B F5B 1.305(12) . ?
C8B F6B 1.323(12) . ?
C1C C6C 1.364(12) . ?
C1C C2C 1.381(12) . ?
C2C C3C 1.419(14) . ?
C3C C4C 1.393(14) . ?
C3C C7C 1.458(13) . ?
C4C C5C 1.342(13) . ?
C5C C6C 1.424(13) . ?
C5C C8C 1.494(17) . ?
C7C F3C 1.213(10) . ?
C7C F2C 1.286(10) . ?
C7C F1C 1.352(12) . ?
C8C F4C 1.262(13) . ?
C8C F5C 1.292(13) . ?
C8C F6C 1.305(13) . ?
C1D C2D 1.424(12) . ?
C1D C6D 1.424(13) . ?
C2D C3D 1.390(13) . ?
C3D C4D 1.341(14) . ?
C3D C7D 1.513(17) . ?
C4D C5D 1.350(13) . ?
C5D C6D 1.376(12) . ?
C5D C8D 1.481(16) . ?
C7D F1D 1.251(14) . ?
C7D F2D 1.256(14) . ?
C7D F3D 1.256(14) . ?
C8D F4D 1.285(12) . ?
C8D F5D 1.311(11) . ?
C8D F6D 1.337(12) . ?
Cl2 C3 1.77(3) . ?
Cl3 C3 1.40(3) . ?
C1S C2S 1.42(2) . ?
C2S C3S 1.48(2) . ?
C3S C4S 1.43(2) . ?
C4S C5S 1.363(18) . ?
C6S C7S 1.254(18) . ?
C7S C8S 1.413(18) . ?
C8S C9S 1.46(2) . ?
C9S C10S 1.39(2) . ?
